data_7230809
loop_
_publ_author_name
'Lucaioli, Paolo'
'Nauha, Elisa'
'Gimondi, Ilaria'
'Price, Louise S.'
'Guo, Rui'
'Iuzzolino, Luca'
'Singh, Ishwar'
'Salvalaglio, Matteo'
'Price, Sarah L.'
'Blagden, Nicholas'

_publ_section_title
;
 Serendipitous isolation of a disappearing conformational polymorph of
 succinic acid challenges computational polymorph prediction
;
_journal_issue 28
_journal_name_full CrystEngComm
_journal_page_first 3971
_journal_paper_doi 10.1039/C8CE00625C
_journal_volume 20
_journal_year 2018
_chemical_formula_moiety 'C5 H8 O4'
_chemical_formula_sum 'C5 H8 O4'
_chemical_formula_weight 132.11
_chemical_name_systematic 'mono-methyl hydrogen succinate'
_space_group_crystal_system monoclinic
_space_group_IT_number 14
_space_group_name_Hall '-P 2ybc'
_space_group_name_H-M_alt 'P 1 21/c 1'
_symmetry_space_group_name_Hall '-P 2ybc'
_symmetry_space_group_name_H-M 'P 1 21/c 1'
_atom_sites_solution_hydrogens mixed
_audit_creation_method SHELXL-2018/1
_audit_update_record
;
2018-04-12 deposited with the CCDC.
2018-05-30 downloaded from the CCDC.
;
_cell_angle_alpha 90
_cell_angle_beta 92.866(2)
_cell_angle_gamma 90
_cell_formula_units_Z 4
_cell_length_a 11.3126(5)
_cell_length_b 5.5869(3)
_cell_length_c 9.6891(4)
_cell_measurement_reflns_used 4500
_cell_measurement_temperature 173(2)
_cell_measurement_theta_max 72.08
_cell_measurement_theta_min 3.91
_cell_volume 611.61(5)
_computing_structure_refinement 'SHELXL-2018/1 (Sheldrick, 2018)'
_diffrn_ambient_temperature 173(2)
_diffrn_measured_fraction_theta_full 0.996
_diffrn_measured_fraction_theta_max 0.997
_diffrn_measurement_device_type 'Bruker D8 Venture Photon'
_diffrn_measurement_method '\f and \w scans'
_diffrn_radiation_type CuK\a
_diffrn_radiation_wavelength 1.54178
_diffrn_reflns_av_R_equivalents 0.0609
_diffrn_reflns_av_unetI/netI 0.0439
_diffrn_reflns_Laue_measured_fraction_full 0.996
_diffrn_reflns_Laue_measured_fraction_max 0.997
_diffrn_reflns_limit_h_max 13
_diffrn_reflns_limit_h_min -13
_diffrn_reflns_limit_k_max 6
_diffrn_reflns_limit_k_min -6
_diffrn_reflns_limit_l_max 11
_diffrn_reflns_limit_l_min -11
_diffrn_reflns_number 6190
_diffrn_reflns_point_group_measured_fraction_full 0.996
_diffrn_reflns_point_group_measured_fraction_max 0.997
_diffrn_reflns_theta_full 67.679
_diffrn_reflns_theta_max 72.073
_diffrn_reflns_theta_min 3.912
_exptl_absorpt_coefficient_mu 1.093
_exptl_absorpt_correction_T_max 0.7536
_exptl_absorpt_correction_T_min 0.6432
_exptl_absorpt_correction_type multi-scan
_exptl_absorpt_process_details
;
 SADABS 2016/2: Krause, L., Herbst-Irmer, R., Sheldrick G.M. & Stalke D.,
 J. Appl. Cryst. 48 (2015) 3-10
;
_exptl_crystal_colour colourless
_exptl_crystal_density_diffrn 1.435
_exptl_crystal_description plate
_exptl_crystal_F_000 280
_exptl_crystal_recrystallization_method 'Re-crystallisation from solvent: Methanol'
_exptl_crystal_size_max 0.256
_exptl_crystal_size_mid 0.097
_exptl_crystal_size_min 0.029
_refine_diff_density_max 0.244
_refine_diff_density_min -0.358
_refine_diff_density_rms 0.068
_refine_ls_extinction_method none
_refine_ls_goodness_of_fit_ref 1.257
_refine_ls_hydrogen_treatment mixed
_refine_ls_matrix_type full
_refine_ls_number_parameters 86
_refine_ls_number_reflns 1191
_refine_ls_number_restraints 0
_refine_ls_restrained_S_all 1.257
_refine_ls_R_factor_all 0.0598
_refine_ls_R_factor_gt 0.0524
_refine_ls_shift/su_max 0.000
_refine_ls_shift/su_mean 0.000
_refine_ls_structure_factor_coef Fsqd
_refine_ls_weighting_details 'w=1/[\s^2^(Fo^2^)+(0.0363P)^2^+0.4749P] where P=(Fo^2^+2Fc^2^)/3'
_refine_ls_weighting_scheme calc
_refine_ls_wR_factor_gt 0.1194
_refine_ls_wR_factor_ref 0.1219
_reflns_Friedel_coverage 0.000
_reflns_number_gt 1085
_reflns_number_total 1191
_reflns_threshold_expression 'I > 2\s(I)'
_cod_data_source_file c8ce00625c2.cif
_cod_data_source_block PL_SAE07b
_cod_depositor_comments 'Adding full bibliography for 7230808--7230809.cif.'
_cod_database_code 7230809
_shelx_shelxl_version_number 2018/1
_shelx_space_group_comment
;
The symmetry employed for this shelxl refinement is uniquely defined
by the following loop, which should always be used as a source of
symmetry information in preference to the above space-group names.
They are only intended as comments.
;
_shelx_estimated_absorpt_t_min 0.767
_shelx_estimated_absorpt_t_max 0.969

loop_
_space_group_symop_operation_xyz
'x, y, z'
'-x, y+1/2, -z+1/2'
'-x, -y, -z'
'x, -y-1/2, z-1/2'

loop_
_atom_site_label
_atom_site_type_symbol
_atom_site_fract_x
_atom_site_fract_y
_atom_site_fract_z
_atom_site_U_iso_or_equiv
_atom_site_adp_type
_atom_site_occupancy
_atom_site_site_symmetry_order
_atom_site_calc_flag
_atom_site_refinement_flags_posn
_atom_site_refinement_flags_adp
O1 O 0.04326(13) 0.2322(3) 0.09762(15) 0.0261(4) Uani 1 1 d . .
H1 H 0.054(3) -0.164(5) 0.049(3) 0.031 Uiso 1 1 d . U
O2 O 0.10587(15) -0.1462(3) 0.11723(17) 0.0280(4) Uani 1 1 d . .
O3 O 0.33189(15) 0.3190(3) 0.09572(16) 0.0316(4) Uani 1 1 d . .
O4 O 0.35954(13) 0.6587(3) 0.21583(15) 0.0245(4) Uani 1 1 d . .
C1 C 0.10371(17) 0.0792(4) 0.1574(2) 0.0188(4) Uani 1 1 d . .
C2 C 0.17941(18) 0.1271(4) 0.2865(2) 0.0217(5) Uani 1 1 d . .
H2A H 0.249002 0.019546 0.287910 0.026 Uiso 1 1 calc R U
H2B H 0.133462 0.088211 0.367825 0.026 Uiso 1 1 calc R U
C3 C 0.22223(18) 0.3845(4) 0.2988(2) 0.0212(5) Uani 1 1 d . .
H3A H 0.153475 0.493753 0.288059 0.025 Uiso 1 1 calc R U
H3B H 0.260005 0.410079 0.391973 0.025 Uiso 1 1 calc R U
C4 C 0.30912(17) 0.4441(4) 0.1920(2) 0.0202(4) Uani 1 1 d . .
C5 C 0.4376(2) 0.7409(4) 0.1119(3) 0.0324(5) Uani 1 1 d . .
H5A H 0.460653 0.907140 0.131222 0.049 Uiso 1 1 calc R U
H5B H 0.396656 0.731337 0.020551 0.049 Uiso 1 1 calc R U
H5C H 0.508530 0.639896 0.113578 0.049 Uiso 1 1 calc R U

loop_
_atom_site_aniso_label
_atom_site_aniso_U_11
_atom_site_aniso_U_22
_atom_site_aniso_U_33
_atom_site_aniso_U_23
_atom_site_aniso_U_13
_atom_site_aniso_U_12
O1 0.0296(8) 0.0198(8) 0.0279(8) 0.0009(6) -0.0073(6) 0.0022(6)
O2 0.0365(9) 0.0184(8) 0.0281(8) -0.0016(6) -0.0098(7) 0.0013(6)
O3 0.0403(9) 0.0288(9) 0.0263(8) -0.0101(7) 0.0090(7) -0.0080(7)
O4 0.0251(7) 0.0188(8) 0.0298(8) -0.0046(6) 0.0027(6) -0.0012(6)
C1 0.0203(9) 0.0162(10) 0.0202(9) 0.0028(8) 0.0044(7) -0.0011(8)
C2 0.0260(10) 0.0205(11) 0.0185(10) 0.0012(8) -0.0008(7) 0.0006(8)
C3 0.0253(10) 0.0206(11) 0.0175(9) -0.0023(8) -0.0008(8) 0.0026(8)
C4 0.0216(9) 0.0198(10) 0.0186(9) -0.0023(8) -0.0038(7) 0.0015(8)
C5 0.0328(12) 0.0268(12) 0.0383(13) -0.0020(10) 0.0072(9) -0.0059(10)

loop_
_atom_type_symbol
_atom_type_description
_atom_type_scat_dispersion_real
_atom_type_scat_dispersion_imag
_atom_type_scat_source
C C 0.0181 0.0091 'International Tables Vol C Tables 4.2.6.8 and 6.1.1.4'
H H 0.0000 0.0000 'International Tables Vol C Tables 4.2.6.8 and 6.1.1.4'
O O 0.0492 0.0322 'International Tables Vol C Tables 4.2.6.8 and 6.1.1.4'

loop_
_exptl_crystal_face_index_h
_exptl_crystal_face_index_k
_exptl_crystal_face_index_l
_exptl_crystal_face_perp_dist
1.00 -1.00 1.00 0.0440
-1.00 1.00 -1.00 0.0400
0.00 0.00 -1.00 0.0300
0.00 1.00 -1.00 0.0430
0.00 -1.00 0.00 0.0240
0.00 1.00 0.00 0.0660
0.00 -1.00 -1.00 0.0070
0.00 1.00 1.00 0.0830
-1.00 -1.00 1.00 0.0490
-1.00 -1.00 0.00 0.0260
-1.00 0.00 0.00 0.0140
1.00 0.00 0.00 0.0040

loop_
_geom_angle_atom_site_label_1
_geom_angle_atom_site_label_2
_geom_angle_atom_site_label_3
_geom_angle
C1 O2 H1 108.3(19)
C4 O4 C5 115.62(17)
O1 C1 O2 123.10(19)
O1 C1 C2 123.45(19)
O2 C1 C2 113.41(17)
C1 C2 C3 113.56(17)
C1 C2 H2A 108.9
C3 C2 H2A 108.9
C1 C2 H2B 108.9
C3 C2 H2B 108.9
H2A C2 H2B 107.7
C4 C3 C2 111.91(17)
C4 C3 H3A 109.2
C2 C3 H3A 109.2
C4 C3 H3B 109.2
C2 C3 H3B 109.2
H3A C3 H3B 107.9
O3 C4 O4 123.12(19)
O3 C4 C3 125.36(19)
O4 C4 C3 111.52(17)
O4 C5 H5A 109.5
O4 C5 H5B 109.5
H5A C5 H5B 109.5
O4 C5 H5C 109.5
H5A C5 H5C 109.5
H5B C5 H5C 109.5

loop_
_geom_bond_atom_site_label_1
_geom_bond_atom_site_label_2
_geom_bond_distance
O1 C1 1.223(2)
O2 C1 1.319(3)
O2 H1 0.87(3)
O3 C4 1.204(3)
O4 C4 1.343(3)
O4 C5 1.447(3)
C1 C2 1.504(3)
C2 C3 1.520(3)
C2 H2A 0.9900
C2 H2B 0.9900
C3 C4 1.500(3)
C3 H3A 0.9900
C3 H3B 0.9900
C5 H5A 0.9800
C5 H5B 0.9800
C5 H5C 0.9800

loop_
_geom_hbond_atom_site_label_D
_geom_hbond_atom_site_label_H
_geom_hbond_atom_site_label_A
_geom_hbond_distance_DH
_geom_hbond_distance_HA
_geom_hbond_distance_DA
_geom_hbond_angle_DHA
_geom_hbond_site_symmetry_A
_geom_hbond_publ_flag
O2 H1 O1 0.87(3) 1.80(3) 2.657(2) 173(3) 3 yes
C2 H2A O4 0.99 2.49 3.407(3) 153.8 1_545 yes
C3 H3A O2 0.99 2.64 3.387(3) 132.0 1_565 yes
C3 H3B O3 0.99 2.46 3.279(3) 140.2 4_566 yes

loop_
_geom_torsion_atom_site_label_1
_geom_torsion_atom_site_label_2
_geom_torsion_atom_site_label_3
_geom_torsion_atom_site_label_4
_geom_torsion
O1 C1 C2 C3 -27.9(3)
O2 C1 C2 C3 154.17(17)
C1 C2 C3 C4 -68.1(2)
C5 O4 C4 O3 4.5(3)
C5 O4 C4 C3 -175.16(17)
C2 C3 C4 O3 9.5(3)
C2 C3 C4 O4 -170.88(16)
